data_7704047
loop_
_publ_author_name
'Braun, Jason D.'
'Gray, Paul A.'
'Sidhu, Baldeep K.'
'Nemez, Dion B.'
'Herbert, David E.'

_publ_section_title
;
 Zn-Templated synthesis of substituted (2,6-diimine)pyridine proligands
 and evaluation of their iron complexes as anolytes for flow battery
 applications.
;
_journal_issue 45
_journal_name_full 'Dalton transactions (Cambridge, England : 2003)'
_journal_page_first 16175
_journal_page_last 16183
_journal_paper_doi 10.1039/d0dt00543f
_journal_volume 49
_journal_year 2020
_chemical_formula_moiety 'C46 H34 Fe N10, 2(C2 H3 N), 2(F6 P)'
_chemical_formula_sum 'C50 H40 F12 Fe N12 P2'
_chemical_formula_weight 1154.73
_space_group_crystal_system monoclinic
_space_group_IT_number 14
_space_group_name_Hall '-P 2yn'
_space_group_name_H-M_alt 'P 1 21/n 1'
_atom_sites_solution_hydrogens geom
_atom_sites_solution_primary dual
_audit_creation_date 2020-01-24
_audit_creation_method
;
Olex2 1.2
(compiled May 18 2018 14:05:52 for OlexSys, GUI svn.r5506)
;
_audit_update_record
;
2020-02-10 deposited with the CCDC.	2020-04-12 downloaded from the CCDC.
;
_cell_angle_alpha 90
_cell_angle_beta 98.732(2)
_cell_angle_gamma 90
_cell_formula_units_Z 4
_cell_length_a 11.5217(6)
_cell_length_b 32.6571(16)
_cell_length_c 13.8662(7)
_cell_measurement_reflns_used 9580
_cell_measurement_temperature 150(2)
_cell_measurement_theta_max 24.754
_cell_measurement_theta_min 2.481
_cell_volume 5156.9(5)
_computing_cell_refinement 'SAINT V8.38A (?, 2016)'
_computing_data_reduction 'SAINT V8.38A (?, 2016)'
_computing_molecular_graphics 'Olex2 (Dolomanov et al., 2009)'
_computing_publication_material 'Olex2 (Dolomanov et al., 2009)'
_computing_structure_refinement 'ShelXL (Sheldrick, 2015)'
_computing_structure_solution 'ShelXT (Sheldrick, 2015)'
_diffrn_ambient_temperature 150.0
_diffrn_measured_fraction_theta_full 0.994
_diffrn_measured_fraction_theta_max 0.994
_diffrn_measurement_device_type 'Bruker D8 Quest ECO CMOS'
_diffrn_measurement_method '\f and \w scans'
_diffrn_radiation_type MoK\a
_diffrn_radiation_wavelength 0.71073
_diffrn_reflns_av_R_equivalents 0.1056
_diffrn_reflns_av_unetI/netI 0.0402
_diffrn_reflns_Laue_measured_fraction_full 0.994
_diffrn_reflns_Laue_measured_fraction_max 0.994
_diffrn_reflns_limit_h_max 13
_diffrn_reflns_limit_h_min -13
_diffrn_reflns_limit_k_max 38
_diffrn_reflns_limit_k_min -38
_diffrn_reflns_limit_l_max 16
_diffrn_reflns_limit_l_min -16
_diffrn_reflns_number 121300
_diffrn_reflns_point_group_measured_fraction_full 0.994
_diffrn_reflns_point_group_measured_fraction_max 0.994
_diffrn_reflns_theta_full 24.850
_diffrn_reflns_theta_max 24.850
_diffrn_reflns_theta_min 2.389
_diffrn_standards_number 0
_exptl_absorpt_coefficient_mu 0.447
_exptl_absorpt_correction_T_max 0.7451
_exptl_absorpt_correction_T_min 0.6238
_exptl_absorpt_correction_type multi-scan
_exptl_absorpt_process_details
;
SADABS-2016/2 (Bruker,2016) was used for absorption correction.
wR2(int) was 0.1006 before and 0.0838 after correction.
The Ratio of minimum to maximum transmission is 0.8372.
The \l/2 correction factor is Not present.
;
_exptl_crystal_colour purple
_exptl_crystal_density_diffrn 1.487
_exptl_crystal_description plates
_exptl_crystal_F_000 2352
_exptl_crystal_size_max 0.23
_exptl_crystal_size_mid 0.22
_exptl_crystal_size_min 0.07
_refine_diff_density_max 1.289
_refine_diff_density_min -0.975
_refine_diff_density_rms 0.080
_refine_ls_extinction_method none
_refine_ls_goodness_of_fit_ref 1.058
_refine_ls_hydrogen_treatment constr
_refine_ls_matrix_type full
_refine_ls_number_parameters 700
_refine_ls_number_reflns 8890
_refine_ls_number_restraints 0
_refine_ls_restrained_S_all 1.058
_refine_ls_R_factor_all 0.0938
_refine_ls_R_factor_gt 0.0717
_refine_ls_shift/su_max 0.001
_refine_ls_shift/su_mean 0.000
_refine_ls_structure_factor_coef Fsqd
_refine_ls_weighting_details 'w=1/[\s^2^(Fo^2^)+(0.0433P)^2^+21.8202P] where P=(Fo^2^+2Fc^2^)/3'
_refine_ls_weighting_scheme calc
_refine_ls_wR_factor_gt 0.1487
_refine_ls_wR_factor_ref 0.1611
_reflns_Friedel_coverage 0.000
_reflns_number_gt 7025
_reflns_number_total 8890
_reflns_threshold_expression 'I > 2\s(I)'
_cod_data_source_file d0dt00543f2.cif
_cod_data_source_block 3d
_cod_depositor_comments 'Adding full bibliography for 7704046--7704050.cif.'
_cod_database_code 7704047
_shelx_shelxl_version_number 2018/3
_shelx_space_group_comment
;
The symmetry employed for this shelxl refinement is uniquely defined
by the following loop, which should always be used as a source of
symmetry information in preference to the above space-group names.
They are only intended as comments.
;
_shelx_estimated_absorpt_t_max 0.969
_shelx_estimated_absorpt_t_min 0.904
_olex2_refinement_description
;
1. Fixed Uiso
 At 1.2 times of:
  All C(H) groups
 At 1.5 times of:
  All C(H,H,H) groups
2.a Aromatic/amide H refined with riding coordinates:
 C4(H4), C5(H5), C6(H6), C11(H11), C12(H12), C14(H14), C15(H15), C18(H18),
 C19(H19), C21(H21), C22(H22), C27(H27), C28(H28), C29(H29), C34(H34), C35(H35),
  C37(H37), C38(H38), C41(H41), C42(H42), C44(H44), C45(H45)
2.b Idealised Me refined as rotating group:
 C2(H2A,H2B,H2C), C9(H9A,H9B,H9C), C25(H25A,H25B,H25C), C32(H32A,H32B,H32C),
 C47(H47A,H47B,H47C), C49(H49A,H49B,H49C)
;
_olex2_submission_special_instructions 'No special instructions were received'

loop_
_space_group_symop_operation_xyz
'x, y, z'
'-x+1/2, y+1/2, -z+1/2'
'-x, -y, -z'
'x-1/2, -y-1/2, z-1/2'

loop_
_atom_site_label
_atom_site_type_symbol
_atom_site_fract_x
_atom_site_fract_y
_atom_site_fract_z
_atom_site_U_iso_or_equiv
_atom_site_adp_type
_atom_site_occupancy
_atom_site_site_symmetry_order
_atom_site_calc_flag
_atom_site_refinement_flags_posn
_atom_site_refinement_flags_adp
_atom_site_refinement_flags_occupancy
_atom_site_disorder_assembly
_atom_site_disorder_group
C1 C 0.2636(4) 0.65598(13) -0.0093(3) 0.0241(9) Uani 1 1 d . . . . .
C2 C 0.2004(4) 0.67809(14) -0.0956(3) 0.0317(10) Uani 1 1 d . . . . .
H2A H 0.251911 0.699120 -0.116504 0.047 Uiso 1 1 calc GR . . . .
H2B H 0.129819 0.691060 -0.078006 0.047 Uiso 1 1 calc GR . . . .
H2C H 0.177891 0.658637 -0.148951 0.047 Uiso 1 1 calc GR . . . .
C3 C 0.3517(4) 0.62472(13) -0.0197(3) 0.0234(9) Uani 1 1 d . . . . .
C4 C 0.3933(4) 0.61280(15) -0.1045(3) 0.0309(10) Uani 1 1 d . . . . .
H4 H 0.367581 0.626189 -0.164805 0.037 Uiso 1 1 calc R . . . .
C5 C 0.4733(4) 0.58092(16) -0.0987(3) 0.0378(12) Uani 1 1 d . . . . .
H5 H 0.502387 0.572019 -0.155733 0.045 Uiso 1 1 calc R . . . .
C6 C 0.5110(4) 0.56197(15) -0.0104(3) 0.0342(11) Uani 1 1 d . . . . .
H6 H 0.565010 0.539848 -0.006566 0.041 Uiso 1 1 calc R . . . .
C7 C 0.4695(4) 0.57545(13) 0.0717(3) 0.0238(9) Uani 1 1 d . . . . .
C8 C 0.5046(4) 0.56255(13) 0.1737(3) 0.0244(9) Uani 1 1 d . . . . .
C9 C 0.5876(4) 0.52815(14) 0.2014(3) 0.0354(11) Uani 1 1 d . . . . .
H9A H 0.579236 0.507796 0.148892 0.053 Uiso 1 1 calc GR . . . .
H9B H 0.570105 0.515378 0.261516 0.053 Uiso 1 1 calc GR . . . .
H9C H 0.668296 0.538619 0.212090 0.053 Uiso 1 1 calc GR . . . .
C10 C 0.1613(4) 0.68973(13) 0.1061(3) 0.0243(9) Uani 1 1 d . . . . .
C11 C 0.1874(4) 0.73086(15) 0.1087(4) 0.0376(12) Uani 1 1 d . . . . .
H11 H 0.258173 0.740292 0.089068 0.045 Uiso 1 1 calc R . . . .
C12 C 0.1100(5) 0.75841(16) 0.1402(4) 0.0440(13) Uani 1 1 d . . . . .
H12 H 0.127957 0.786826 0.142170 0.053 Uiso 1 1 calc R . . . .
C13 C 0.0079(5) 0.74497(16) 0.1683(3) 0.0409(13) Uani 1 1 d . . . . .
C14 C -0.0201(4) 0.70313(17) 0.1636(4) 0.0423(13) Uani 1 1 d . . . . .
H14 H -0.091778 0.693729 0.181644 0.051 Uiso 1 1 calc R . . . .
C15 C 0.0579(4) 0.67572(15) 0.1324(3) 0.0337(11) Uani 1 1 d . . . . .
H15 H 0.040118 0.647297 0.129205 0.040 Uiso 1 1 calc R . . . .
C16 C -0.0725(6) 0.7736(2) 0.2021(4) 0.0606(18) Uani 1 1 d . . . . .
C17 C 0.4886(4) 0.57889(13) 0.3391(3) 0.0236(9) Uani 1 1 d . . . . .
C18 C 0.5827(4) 0.60016(15) 0.3876(3) 0.0320(11) Uani 1 1 d . . . . .
H18 H 0.627721 0.617604 0.352824 0.038 Uiso 1 1 calc R . . . .
C19 C 0.6112(4) 0.59588(16) 0.4877(3) 0.0392(12) Uani 1 1 d . . . . .
H19 H 0.676723 0.610075 0.521998 0.047 Uiso 1 1 calc R . . . .
C20 C 0.5432(4) 0.57064(16) 0.5379(3) 0.0349(11) Uani 1 1 d . . . . .
C21 C 0.4477(4) 0.55039(16) 0.4890(3) 0.0390(12) Uani 1 1 d . . . . .
H21 H 0.400398 0.533818 0.523829 0.047 Uiso 1 1 calc R . . . .
C22 C 0.4206(4) 0.55420(15) 0.3891(3) 0.0331(11) Uani 1 1 d . . . . .
H22 H 0.355340 0.539881 0.354692 0.040 Uiso 1 1 calc R . . . .
C23 C 0.5760(5) 0.56486(19) 0.6408(4) 0.0463(14) Uani 1 1 d . . . . .
C24 C 0.1666(4) 0.59466(14) 0.2739(3) 0.0261(10) Uani 1 1 d . . . . .
C25 C 0.0688(4) 0.57066(16) 0.3041(3) 0.0359(11) Uani 1 1 d . . . . .
H25A H 0.095986 0.557062 0.366489 0.054 Uiso 1 1 calc GR . . . .
H25B H 0.042255 0.550006 0.254370 0.054 Uiso 1 1 calc GR . . . .
H25C H 0.003488 0.589050 0.311537 0.054 Uiso 1 1 calc GR . . . .
C26 C 0.2190(4) 0.62891(13) 0.3351(3) 0.0245(9) Uani 1 1 d . . . . .
C27 C 0.1935(4) 0.64107(15) 0.4256(3) 0.0337(11) Uani 1 1 d . . . . .
H27 H 0.132766 0.628174 0.453682 0.040 Uiso 1 1 calc R . . . .
C28 C 0.2590(5) 0.67239(16) 0.4736(3) 0.0388(12) Uani 1 1 d . . . . .
H28 H 0.243951 0.680915 0.535994 0.047 Uiso 1 1 calc R . . . .
C29 C 0.3462(4) 0.69147(15) 0.4318(3) 0.0355(11) Uani 1 1 d . . . . .
H29 H 0.390319 0.713275 0.464566 0.043 Uiso 1 1 calc R . . . .
C30 C 0.3682(4) 0.67830(13) 0.3412(3) 0.0266(10) Uani 1 1 d . . . . .
C31 C 0.4576(4) 0.69283(13) 0.2842(3) 0.0265(10) Uani 1 1 d . . . . .
C32 C 0.5321(4) 0.72904(14) 0.3173(4) 0.0372(11) Uani 1 1 d . . . . .
H32A H 0.483912 0.753898 0.309610 0.056 Uiso 1 1 calc GR . . . .
H32B H 0.595551 0.731369 0.277888 0.056 Uiso 1 1 calc GR . . . .
H32C H 0.565694 0.725633 0.386087 0.056 Uiso 1 1 calc GR . . . .
C33 C 0.1869(3) 0.55463(13) 0.1318(3) 0.0234(9) Uani 1 1 d . . . . .
C34 C 0.2176(4) 0.51538(14) 0.1633(3) 0.0308(10) Uani 1 1 d . . . . .
H34 H 0.247134 0.510584 0.230081 0.037 Uiso 1 1 calc R . . . .
C35 C 0.2057(4) 0.48310(15) 0.0982(3) 0.0321(11) Uani 1 1 d . . . . .
H35 H 0.226577 0.456153 0.120101 0.039 Uiso 1 1 calc R . . . .
C36 C 0.1629(4) 0.49023(14) 0.0003(3) 0.0277(10) Uani 1 1 d . . . . .
C37 C 0.1287(4) 0.52954(14) -0.0313(3) 0.0294(10) Uani 1 1 d . . . . .
H37 H 0.097484 0.534264 -0.097813 0.035 Uiso 1 1 calc R . . . .
C38 C 0.1404(4) 0.56137(14) 0.0340(3) 0.0273(10) Uani 1 1 d . . . . .
H38 H 0.116802 0.588157 0.012664 0.033 Uiso 1 1 calc R . . . .
C39 C 0.1578(4) 0.45642(16) -0.0675(3) 0.0342(11) Uani 1 1 d . . . . .
C40 C 0.5388(4) 0.68171(13) 0.1372(3) 0.0256(9) Uani 1 1 d . . . . .
C41 C 0.6311(4) 0.65600(13) 0.1248(3) 0.0259(10) Uani 1 1 d . . . . .
H41 H 0.648940 0.633197 0.166951 0.031 Uiso 1 1 calc R . . . .
C42 C 0.6970(4) 0.66327(14) 0.0519(3) 0.0307(10) Uani 1 1 d . . . . .
H42 H 0.759714 0.645417 0.043386 0.037 Uiso 1 1 calc R . . . .
C43 C 0.6716(4) 0.69675(14) -0.0093(3) 0.0315(10) Uani 1 1 d . . . . .
C44 C 0.5807(4) 0.72318(15) 0.0039(4) 0.0366(11) Uani 1 1 d . . . . .
H44 H 0.564000 0.746359 -0.037317 0.044 Uiso 1 1 calc R . . . .
C45 C 0.5147(4) 0.71548(14) 0.0774(4) 0.0341(11) Uani 1 1 d . . . . .
H45 H 0.452561 0.733468 0.086710 0.041 Uiso 1 1 calc R . . . .
C46 C 0.7375(5) 0.70496(15) -0.0875(4) 0.0421(13) Uani 1 1 d . . . . .
Fe1 Fe 0.34476(5) 0.62668(2) 0.17940(4) 0.01978(16) Uani 1 1 d . . . . .
N1 N 0.2460(3) 0.66071(10) 0.0808(2) 0.0215(7) Uani 1 1 d . . . . .
N2 N 0.3914(3) 0.60635(10) 0.0660(2) 0.0203(7) Uani 1 1 d . . . . .
N3 N 0.4572(3) 0.58470(10) 0.2354(2) 0.0211(7) Uani 1 1 d . . . . .
N4 N 0.6070(4) 0.5595(2) 0.7223(3) 0.0687(17) Uani 1 1 d . . . . .
N5 N -0.1350(6) 0.7972(2) 0.2270(4) 0.092(2) Uani 1 1 d . . . . .
N6 N 0.2146(3) 0.58915(11) 0.1960(2) 0.0236(8) Uani 1 1 d . . . . .
N7 N 0.3051(3) 0.64732(11) 0.2955(2) 0.0217(8) Uani 1 1 d . . . . .
N8 N 0.4615(3) 0.67137(11) 0.2059(2) 0.0238(8) Uani 1 1 d . . . . .
N9 N 0.1572(4) 0.42955(14) -0.1202(3) 0.0485(12) Uani 1 1 d . . . . .
N10 N 0.7886(5) 0.71230(15) -0.1496(4) 0.0565(13) Uani 1 1 d . . . . .
C47 C 1.1272(6) 0.3726(2) 0.2765(4) 0.072(2) Uani 1 1 d . . . . .
H47A H 1.202485 0.358151 0.290107 0.108 Uiso 1 1 calc GR . . . .
H47B H 1.066584 0.356707 0.302131 0.108 Uiso 1 1 calc GR . . . .
H47C H 1.134569 0.399577 0.307810 0.108 Uiso 1 1 calc GR . . . .
C48 C 1.0950(5) 0.37761(17) 0.1724(5) 0.0484(14) Uani 1 1 d . . . . .
N11 N 1.0708(5) 0.38129(17) 0.0910(4) 0.0677(15) Uani 1 1 d . . . . .
C49 C 0.8867(5) 0.54204(17) 0.4593(4) 0.0498(14) Uani 1 1 d . . . . .
H49A H 0.829686 0.558164 0.415308 0.075 Uiso 1 1 calc GR . . . .
H49B H 0.915917 0.519494 0.423013 0.075 Uiso 1 1 calc GR . . . .
H49C H 0.952536 0.559600 0.486740 0.075 Uiso 1 1 calc GR . . . .
C50 C 0.8302(4) 0.52542(15) 0.5384(4) 0.0359(11) Uani 1 1 d . . . . .
N12 N 0.7876(4) 0.51238(14) 0.5977(3) 0.0467(11) Uani 1 1 d . . . . .
F1 F -0.0347(3) 0.68822(11) 0.3874(3) 0.0650(10) Uani 1 1 d . . . . .
F2 F -0.2265(3) 0.67509(11) 0.3344(2) 0.0635(10) Uani 1 1 d . . . . .
F3 F -0.1728(3) 0.73201(9) 0.4220(2) 0.0531(8) Uani 1 1 d . . . . .
F4 F -0.2658(3) 0.68099(11) 0.4858(3) 0.0683(10) Uani 1 1 d . . . . .
F5 F -0.0740(4) 0.69368(11) 0.5400(2) 0.0750(12) Uani 1 1 d . . . . .
F6 F -0.1280(3) 0.63688(9) 0.4545(3) 0.0721(11) Uani 1 1 d . . . . .
P1 P -0.14948(12) 0.68429(4) 0.43657(10) 0.0380(3) Uani 1 1 d . . . . .
F7 F 0.8151(5) 0.4446(2) 0.4296(4) 0.138(2) Uani 1 1 d . . . . .
F8 F 0.7477(5) 0.4617(2) 0.2672(9) 0.250(6) Uani 1 1 d . . . . .
F9 F 0.9328(4) 0.45641(16) 0.3192(3) 0.1016(16) Uani 1 1 d . . . . .
F10 F 0.8437(4) 0.40834(14) 0.2298(3) 0.0966(15) Uani 1 1 d . . . . .
F11 F 0.8972(6) 0.3942(2) 0.3784(5) 0.174(3) Uani 1 1 d . . . . .
F12 F 0.7050(4) 0.40492(17) 0.3283(3) 0.1091(18) Uani 1 1 d . . . . .
P2 P 0.82042(13) 0.43064(5) 0.32407(10) 0.0489(4) Uani 1 1 d . . . . .

loop_
_atom_site_aniso_label
_atom_site_aniso_U_11
_atom_site_aniso_U_22
_atom_site_aniso_U_33
_atom_site_aniso_U_23
_atom_site_aniso_U_13
_atom_site_aniso_U_12
C1 0.029(2) 0.028(2) 0.015(2) 0.0042(17) 0.0024(17) -0.0043(18)
C2 0.038(3) 0.036(3) 0.019(2) 0.0037(19) -0.0003(19) 0.002(2)
C3 0.025(2) 0.025(2) 0.021(2) -0.0006(18) 0.0034(17) -0.0044(18)
C4 0.034(3) 0.042(3) 0.018(2) -0.0025(19) 0.0069(19) -0.003(2)
C5 0.044(3) 0.051(3) 0.021(2) -0.011(2) 0.014(2) 0.003(2)
C6 0.035(3) 0.041(3) 0.028(3) -0.009(2) 0.009(2) 0.004(2)
C7 0.025(2) 0.026(2) 0.021(2) -0.0027(18) 0.0052(17) -0.0030(18)
C8 0.026(2) 0.024(2) 0.024(2) 0.0023(18) 0.0038(18) -0.0014(18)
C9 0.041(3) 0.030(3) 0.034(3) 0.001(2) 0.005(2) 0.011(2)
C10 0.029(2) 0.029(2) 0.014(2) 0.0037(17) 0.0010(17) 0.0086(19)
C11 0.040(3) 0.031(3) 0.043(3) 0.005(2) 0.013(2) 0.003(2)
C12 0.056(3) 0.031(3) 0.047(3) -0.004(2) 0.014(3) 0.009(2)
C13 0.052(3) 0.046(3) 0.025(3) 0.005(2) 0.009(2) 0.021(3)
C14 0.032(3) 0.061(4) 0.036(3) 0.009(2) 0.011(2) 0.010(2)
C15 0.032(3) 0.037(3) 0.033(3) 0.004(2) 0.007(2) 0.007(2)
C16 0.081(5) 0.066(4) 0.039(3) 0.012(3) 0.023(3) 0.034(4)
C17 0.025(2) 0.029(2) 0.016(2) 0.0055(17) 0.0009(17) 0.0055(18)
C18 0.032(3) 0.041(3) 0.022(2) 0.010(2) 0.0011(19) -0.005(2)
C19 0.036(3) 0.054(3) 0.026(3) 0.005(2) -0.002(2) -0.005(2)
C20 0.032(3) 0.054(3) 0.019(2) 0.007(2) 0.0024(19) 0.009(2)
C21 0.032(3) 0.055(3) 0.030(3) 0.017(2) 0.007(2) 0.003(2)
C22 0.026(2) 0.046(3) 0.025(2) 0.011(2) -0.0025(19) -0.003(2)
C23 0.038(3) 0.079(4) 0.022(3) 0.004(3) 0.005(2) 0.015(3)
C24 0.023(2) 0.035(3) 0.021(2) 0.0099(19) 0.0052(18) 0.0062(19)
C25 0.032(3) 0.046(3) 0.031(3) 0.002(2) 0.012(2) -0.002(2)
C26 0.028(2) 0.030(2) 0.016(2) 0.0031(18) 0.0048(17) 0.0060(19)
C27 0.042(3) 0.038(3) 0.024(2) 0.003(2) 0.011(2) 0.007(2)
C28 0.053(3) 0.045(3) 0.020(2) -0.007(2) 0.010(2) 0.010(2)
C29 0.046(3) 0.036(3) 0.025(2) -0.007(2) 0.006(2) 0.004(2)
C30 0.031(2) 0.028(2) 0.019(2) -0.0033(18) 0.0002(18) 0.0058(19)
C31 0.029(2) 0.025(2) 0.024(2) 0.0004(18) -0.0012(18) 0.0035(18)
C32 0.041(3) 0.031(3) 0.040(3) -0.014(2) 0.005(2) -0.004(2)
C33 0.019(2) 0.034(2) 0.017(2) 0.0012(18) 0.0020(16) -0.0040(18)
C34 0.037(3) 0.036(3) 0.018(2) 0.0028(19) -0.0020(19) -0.003(2)
C35 0.036(3) 0.032(3) 0.026(2) 0.002(2) -0.003(2) -0.002(2)
C36 0.024(2) 0.034(3) 0.024(2) -0.0032(19) 0.0007(18) -0.0055(19)
C37 0.026(2) 0.042(3) 0.019(2) 0.003(2) 0.0001(18) -0.007(2)
C38 0.026(2) 0.031(2) 0.024(2) 0.0031(19) 0.0019(18) -0.0010(19)
C39 0.029(3) 0.043(3) 0.028(3) 0.000(2) 0.000(2) -0.001(2)
C40 0.024(2) 0.031(2) 0.022(2) -0.0050(18) 0.0011(18) -0.0057(19)
C41 0.024(2) 0.024(2) 0.028(2) 0.0045(18) -0.0007(18) -0.0007(18)
C42 0.026(2) 0.030(2) 0.036(3) 0.001(2) 0.004(2) -0.001(2)
C43 0.030(2) 0.032(3) 0.035(3) -0.001(2) 0.013(2) -0.005(2)
C44 0.038(3) 0.036(3) 0.037(3) 0.014(2) 0.011(2) 0.005(2)
C45 0.033(3) 0.030(3) 0.041(3) 0.007(2) 0.011(2) 0.005(2)
C46 0.049(3) 0.033(3) 0.048(3) 0.006(2) 0.020(3) 0.001(2)
Fe1 0.0231(3) 0.0238(3) 0.0125(3) 0.0011(2) 0.0029(2) 0.0015(3)
N1 0.0239(18) 0.0247(19) 0.0155(18) 0.0024(14) 0.0020(14) 0.0022(15)
N2 0.0212(18) 0.0243(19) 0.0152(17) 0.0012(14) 0.0022(14) -0.0038(15)
N3 0.0220(18) 0.0237(18) 0.0172(18) 0.0031(14) 0.0013(14) -0.0014(15)
N4 0.054(3) 0.127(5) 0.027(3) 0.011(3) 0.010(2) 0.031(3)
N5 0.127(6) 0.088(5) 0.073(4) 0.020(3) 0.058(4) 0.062(4)
N6 0.0226(18) 0.032(2) 0.0159(18) 0.0019(15) 0.0016(14) 0.0029(15)
N7 0.0235(18) 0.0282(19) 0.0125(16) 0.0036(14) 0.0002(14) 0.0034(15)
N8 0.0252(19) 0.0247(19) 0.0209(19) 0.0014(15) 0.0013(15) 0.0027(15)
N9 0.063(3) 0.045(3) 0.035(3) -0.010(2) -0.002(2) 0.001(2)
N10 0.068(3) 0.050(3) 0.060(3) 0.011(2) 0.036(3) 0.005(2)
C47 0.065(4) 0.106(6) 0.042(4) -0.005(4) 0.000(3) 0.020(4)
C48 0.044(3) 0.042(3) 0.058(4) 0.007(3) 0.002(3) 0.007(3)
N11 0.080(4) 0.065(4) 0.057(4) 0.019(3) 0.005(3) 0.018(3)
C49 0.061(4) 0.040(3) 0.053(3) 0.009(3) 0.024(3) -0.006(3)
C50 0.035(3) 0.035(3) 0.039(3) -0.003(2) 0.007(2) -0.003(2)
N12 0.047(3) 0.051(3) 0.045(3) 0.004(2) 0.014(2) -0.007(2)
F1 0.0449(19) 0.068(2) 0.084(3) -0.0066(19) 0.0151(18) 0.0027(17)
F2 0.060(2) 0.074(2) 0.052(2) -0.0224(17) -0.0065(16) -0.0083(18)
F3 0.061(2) 0.0335(17) 0.062(2) 0.0046(15) 0.0010(16) 0.0019(14)
F4 0.077(2) 0.055(2) 0.081(3) -0.0088(19) 0.036(2) -0.0121(18)
F5 0.108(3) 0.052(2) 0.051(2) 0.0091(17) -0.031(2) -0.021(2)
F6 0.075(2) 0.0294(18) 0.106(3) -0.0016(18) -0.005(2) 0.0009(16)
P1 0.0414(7) 0.0281(7) 0.0423(8) -0.0045(6) -0.0004(6) -0.0016(6)
F7 0.129(4) 0.200(6) 0.098(4) -0.083(4) 0.057(3) -0.090(4)
F8 0.087(4) 0.142(6) 0.514(16) 0.194(8) 0.023(6) 0.056(4)
F9 0.086(3) 0.138(4) 0.088(3) -0.052(3) 0.034(2) -0.057(3)
F10 0.091(3) 0.108(3) 0.099(3) -0.051(3) 0.041(3) -0.031(3)
F11 0.189(7) 0.212(7) 0.137(5) 0.098(5) 0.071(5) 0.092(6)
F12 0.100(3) 0.169(5) 0.063(3) -0.034(3) 0.030(2) -0.079(3)
P2 0.0465(8) 0.0666(10) 0.0337(8) -0.0089(7) 0.0067(6) -0.0067(7)

loop_
_atom_type_symbol
_atom_type_description
_atom_type_scat_dispersion_real
_atom_type_scat_dispersion_imag
_atom_type_scat_source
C C 0.0033 0.0016 'International Tables Vol C Tables 4.2.6.8 and 6.1.1.4'
H H 0.0000 0.0000 'International Tables Vol C Tables 4.2.6.8 and 6.1.1.4'
F F 0.0171 0.0103 'International Tables Vol C Tables 4.2.6.8 and 6.1.1.4'
Fe Fe 0.3463 0.8444 'International Tables Vol C Tables 4.2.6.8 and 6.1.1.4'
N N 0.0061 0.0033 'International Tables Vol C Tables 4.2.6.8 and 6.1.1.4'
P P 0.1023 0.0942 'International Tables Vol C Tables 4.2.6.8 and 6.1.1.4'

loop_
_geom_angle_atom_site_label_1
_geom_angle_atom_site_label_2
_geom_angle_atom_site_label_3
_geom_angle
_geom_angle_site_symmetry_1
_geom_angle_site_symmetry_3
_geom_angle_publ_flag
C3 C1 C2 121.5(4) . . ?
N1 C1 C2 125.7(4) . . ?
N1 C1 C3 112.8(4) . . ?
C4 C3 C1 127.8(4) . . ?
N2 C3 C1 111.8(3) . . ?
N2 C3 C4 120.4(4) . . ?
C5 C4 C3 118.2(4) . . ?
C6 C5 C4 120.3(4) . . ?
C7 C6 C5 119.3(4) . . ?
C6 C7 C8 128.7(4) . . ?
N2 C7 C6 120.4(4) . . ?
N2 C7 C8 110.8(3) . . ?
C7 C8 C9 122.4(4) . . ?
N3 C8 C7 113.0(4) . . ?
N3 C8 C9 124.6(4) . . ?
C11 C10 C15 120.8(4) . . ?
C11 C10 N1 119.7(4) . . ?
C15 C10 N1 119.4(4) . . ?
C10 C11 C12 119.7(5) . . ?
C13 C12 C11 120.3(5) . . ?
C12 C13 C14 120.0(5) . . ?
C12 C13 C16 120.5(5) . . ?
C14 C13 C16 119.5(5) . . ?
C15 C14 C13 119.3(5) . . ?
C10 C15 C14 119.8(5) . . ?
N5 C16 C13 177.9(7) . . ?
C18 C17 C22 121.0(4) . . ?
C18 C17 N3 118.8(4) . . ?
C22 C17 N3 120.1(4) . . ?
C17 C18 C19 119.3(4) . . ?
C18 C19 C20 119.7(5) . . ?
C19 C20 C23 119.5(5) . . ?
C21 C20 C19 120.5(4) . . ?
C21 C20 C23 119.9(5) . . ?
C20 C21 C22 119.7(4) . . ?
C21 C22 C17 119.9(4) . . ?
N4 C23 C20 176.8(6) . . ?
C26 C24 C25 120.0(4) . . ?
N6 C24 C25 126.8(4) . . ?
N6 C24 C26 113.2(4) . . ?
C27 C26 C24 127.7(4) . . ?
N7 C26 C24 111.5(3) . . ?
N7 C26 C27 120.7(4) . . ?
C28 C27 C26 118.2(4) . . ?
C27 C28 C29 120.7(4) . . ?
C28 C29 C30 119.0(5) . . ?
C29 C30 C31 128.8(4) . . ?
N7 C30 C29 119.9(4) . . ?
N7 C30 C31 111.3(4) . . ?
C30 C31 C32 120.6(4) . . ?
N8 C31 C30 113.0(4) . . ?
N8 C31 C32 126.4(4) . . ?
C34 C33 C38 119.6(4) . . ?
C34 C33 N6 120.5(4) . . ?
C38 C33 N6 119.5(4) . . ?
C35 C34 C33 120.4(4) . . ?
C34 C35 C36 119.7(4) . . ?
C35 C36 C37 120.2(4) . . ?
C35 C36 C39 118.7(4) . . ?
C37 C36 C39 121.1(4) . . ?
C38 C37 C36 119.7(4) . . ?
C37 C38 C33 120.4(4) . . ?
N9 C39 C36 178.0(5) . . ?
C41 C40 N8 120.3(4) . . ?
C45 C40 C41 119.7(4) . . ?
C45 C40 N8 119.7(4) . . ?
C42 C41 C40 120.5(4) . . ?
C41 C42 C43 119.9(4) . . ?
C42 C43 C44 120.1(4) . . ?
C42 C43 C46 121.4(4) . . ?
C44 C43 C46 118.5(4) . . ?
C45 C44 C43 119.5(4) . . ?
C40 C45 C44 120.3(4) . . ?
N10 C46 C43 178.5(6) . . ?
N2 Fe1 N1 79.97(14) . . ?
N2 Fe1 N3 80.05(14) . . ?
N2 Fe1 N6 101.45(14) . . ?
N2 Fe1 N7 177.45(15) . . ?
N2 Fe1 N8 98.34(14) . . ?
N3 Fe1 N1 159.98(14) . . ?
N3 Fe1 N6 89.29(14) . . ?
N3 Fe1 N8 93.02(14) . . ?
N6 Fe1 N1 93.55(14) . . ?
N6 Fe1 N8 160.18(14) . . ?
N7 Fe1 N1 101.70(14) . . ?
N7 Fe1 N3 98.31(14) . . ?
N7 Fe1 N6 80.44(15) . . ?
N7 Fe1 N8 79.75(15) . . ?
N8 Fe1 N1 90.99(14) . . ?
C1 N1 C10 121.3(3) . . ?
C1 N1 Fe1 116.0(3) . . ?
C10 N1 Fe1 122.7(2) . . ?
C3 N2 Fe1 118.9(3) . . ?
C7 N2 C3 121.3(3) . . ?
C7 N2 Fe1 119.6(3) . . ?
C8 N3 C17 121.0(3) . . ?
C8 N3 Fe1 116.5(3) . . ?
C17 N3 Fe1 122.5(3) . . ?
C24 N6 C33 122.6(4) . . ?
C24 N6 Fe1 115.9(3) . . ?
C33 N6 Fe1 120.9(3) . . ?
C26 N7 C30 121.5(4) . . ?
C26 N7 Fe1 118.9(3) . . ?
C30 N7 Fe1 119.4(3) . . ?
C31 N8 C40 122.0(4) . . ?
C31 N8 Fe1 116.4(3) . . ?
C40 N8 Fe1 121.4(3) . . ?
N11 C48 C47 179.3(7) . . ?
N12 C50 C49 179.1(6) . . ?
F1 P1 F3 90.11(19) . . ?
F1 P1 F4 179.2(2) . . ?
F1 P1 F5 89.7(2) . . ?
F2 P1 F1 91.2(2) . . ?
F2 P1 F3 90.63(19) . . ?
F2 P1 F4 88.7(2) . . ?
F2 P1 F5 179.0(2) . . ?
F3 P1 F4 89.07(19) . . ?
F3 P1 F5 89.12(18) . . ?
F5 P1 F4 90.4(2) . . ?
F6 P1 F1 91.5(2) . . ?
F6 P1 F2 90.4(2) . . ?
F6 P1 F3 178.1(2) . . ?
F6 P1 F4 89.3(2) . . ?
F6 P1 F5 89.8(2) . . ?
F7 P2 F9 92.0(2) . . ?
F7 P2 F10 166.5(4) . . ?
F7 P2 F11 82.6(4) . . ?
F7 P2 F12 88.1(2) . . ?
F8 P2 F7 101.8(6) . . ?
F8 P2 F9 90.8(3) . . ?
F8 P2 F10 91.7(5) . . ?
F8 P2 F11 175.1(6) . . ?
F8 P2 F12 88.4(4) . . ?
F9 P2 F10 88.1(2) . . ?
F9 P2 F11 91.1(4) . . ?
F9 P2 F12 179.2(3) . . ?
F10 P2 F11 83.9(3) . . ?
F10 P2 F12 92.1(2) . . ?
F12 P2 F11 89.7(4) . . ?

loop_
_geom_bond_atom_site_label_1
_geom_bond_atom_site_label_2
_geom_bond_distance
_geom_bond_site_symmetry_2
_geom_bond_publ_flag
C1 C2 1.489(6) . ?
C1 C3 1.461(6) . ?
C1 N1 1.305(5) . ?
C3 C4 1.391(6) . ?
C3 N2 1.348(5) . ?
C4 C5 1.385(7) . ?
C5 C6 1.382(7) . ?
C6 C7 1.372(6) . ?
C7 C8 1.473(6) . ?
C7 N2 1.347(5) . ?
C8 C9 1.488(6) . ?
C8 N3 1.302(5) . ?
C10 C11 1.376(6) . ?
C10 C15 1.377(6) . ?
C10 N1 1.441(5) . ?
C11 C12 1.382(7) . ?
C12 C13 1.368(7) . ?
C13 C14 1.403(8) . ?
C13 C16 1.442(7) . ?
C14 C15 1.383(7) . ?
C16 N5 1.144(7) . ?
C17 C18 1.375(6) . ?
C17 C22 1.382(6) . ?
C17 N3 1.441(5) . ?
C18 C19 1.383(6) . ?
C19 C20 1.394(7) . ?
C20 C21 1.372(7) . ?
C20 C23 1.432(6) . ?
C21 C22 1.379(6) . ?
C23 N4 1.146(6) . ?
C24 C25 1.484(6) . ?
C24 C26 1.476(6) . ?
C24 N6 1.299(5) . ?
C26 C27 1.389(6) . ?
C26 N7 1.346(5) . ?
C27 C28 1.380(7) . ?
C28 C29 1.382(7) . ?
C29 C30 1.387(6) . ?
C30 C31 1.468(6) . ?
C30 N7 1.347(5) . ?
C31 C32 1.492(6) . ?
C31 N8 1.299(5) . ?
C33 C34 1.383(6) . ?
C33 C38 1.398(6) . ?
C33 N6 1.442(5) . ?
C34 C35 1.381(6) . ?
C35 C36 1.391(6) . ?
C36 C37 1.394(6) . ?
C36 C39 1.446(7) . ?
C37 C38 1.372(6) . ?
C39 N9 1.141(6) . ?
C40 C41 1.386(6) . ?
C40 C45 1.383(6) . ?
C40 N8 1.440(5) . ?
C41 C42 1.374(6) . ?
C42 C43 1.387(6) . ?
C43 C44 1.391(7) . ?
C43 C46 1.440(7) . ?
C44 C45 1.384(6) . ?
C46 N10 1.140(6) . ?
Fe1 N1 1.981(3) . ?
Fe1 N2 1.860(3) . ?
Fe1 N3 1.963(3) . ?
Fe1 N6 1.977(4) . ?
Fe1 N7 1.865(3) . ?
Fe1 N8 1.980(4) . ?
C47 C48 1.444(8) . ?
C48 N11 1.128(7) . ?
C49 C50 1.462(7) . ?
C50 N12 1.105(6) . ?
F1 P1 1.583(4) . ?
F2 P1 1.582(3) . ?
F3 P1 1.589(3) . ?
F4 P1 1.597(4) . ?
F5 P1 1.590(3) . ?
F6 P1 1.581(3) . ?
F7 P2 1.542(5) . ?
F8 P2 1.466(5) . ?
F9 P2 1.554(4) . ?
F10 P2 1.555(4) . ?
F11 P2 1.600(6) . ?
F12 P2 1.581(4) . ?
